data_7003448
loop_
_publ_author_name
'Macdonald, Charles L. B.'
'Gorden, John D.'
'Voigt, Andreas'
'Filipponi, Silvia'
'Cowley, Alan H.'

_publ_section_title
;
 Group 13 decamethylmetallocenium cations
;
_journal_issue 9
_journal_name_full 'Dalton Transactions'
_journal_page_first 1161
_journal_page_last 1176
_journal_paper_doi 10.1039/b716220k
_journal_year 2008
_chemical_formula_moiety '[C20H30B] [AlCl4]'
_chemical_formula_sum 'C20 H30 Al B Cl4'
_chemical_formula_weight 450.03
_chemical_name_common 'decamethylborocenium tetrachloroaluminate'
_chemical_name_systematic
;
?
;
_space_group_IT_number 14
_symmetry_cell_setting monoclinic
_symmetry_space_group_name_Hall '-P 2yn'
_symmetry_space_group_name_H-M 'P 1 21/n 1'
_atom_sites_solution_hydrogens geom
_atom_sites_solution_primary direct
_atom_sites_solution_secondary difmap
_audit_creation_method SHELXL-97
_cell_angle_alpha 90.00
_cell_angle_beta 90.30(3)
_cell_angle_gamma 90.00
_cell_formula_units_Z 8
_cell_length_a 17.133(3)
_cell_length_b 13.611(3)
_cell_length_c 20.493(4)
_cell_measurement_reflns_used 19718
_cell_measurement_temperature 153(2)
_cell_measurement_theta_max 27.49
_cell_measurement_theta_min 2.98
_cell_volume 4778.8(16)
_computing_cell_refinement DENZO-SMN
_computing_data_collection 'Collect software, Nonius B.V. 1998'
_computing_data_reduction DENZO-SMN
_computing_molecular_graphics 'SHELXTL-Plus, XP, Siemens, 1994'
_computing_publication_material 'SHELXTL-Plus, XCIF, Siemens, 1994'
_computing_structure_refinement 'SHELXL-97 (Sheldrick, 1997)'
_computing_structure_solution 'SHELXS-86 (Sheldrick, 1990)'
_diffrn_ambient_temperature 153(2)
_diffrn_measured_fraction_theta_full 0.993
_diffrn_measured_fraction_theta_max 0.993
_diffrn_measurement_device_type 'Nonius KAPPA-CCD'
_diffrn_measurement_method '\w scans'
_diffrn_radiation_monochromator graphite
_diffrn_radiation_source 'fine-focus sealed tube'
_diffrn_radiation_type MoK\a
_diffrn_radiation_wavelength 0.71073
_diffrn_reflns_av_R_equivalents 0.0376
_diffrn_reflns_av_sigmaI/netI 0.0586
_diffrn_reflns_limit_h_max 22
_diffrn_reflns_limit_h_min -22
_diffrn_reflns_limit_k_max 17
_diffrn_reflns_limit_k_min -17
_diffrn_reflns_limit_l_max 26
_diffrn_reflns_limit_l_min -26
_diffrn_reflns_number 19718
_diffrn_reflns_theta_full 27.49
_diffrn_reflns_theta_max 27.49
_diffrn_reflns_theta_min 2.98
_exptl_absorpt_coefficient_mu 0.535
_exptl_absorpt_correction_type none
_exptl_crystal_colour colorless
_exptl_crystal_density_diffrn 1.251
_exptl_crystal_density_method 'not measured'
_exptl_crystal_description prism
_exptl_crystal_F_000 1888
_exptl_crystal_size_max 0.5
_exptl_crystal_size_mid 0.5
_exptl_crystal_size_min 0.5
_refine_diff_density_max 0.825
_refine_diff_density_min -0.502
_refine_diff_density_rms 0.074
_refine_ls_extinction_method none
_refine_ls_goodness_of_fit_ref 1.038
_refine_ls_hydrogen_treatment constr
_refine_ls_matrix_type full
_refine_ls_number_parameters 469
_refine_ls_number_reflns 10898
_refine_ls_number_restraints 0
_refine_ls_restrained_S_all 1.038
_refine_ls_R_factor_all 0.1122
_refine_ls_R_factor_gt 0.0709
_refine_ls_shift/su_max 0.001
_refine_ls_shift/su_mean 0.000
_refine_ls_structure_factor_coef Fsqd
_refine_ls_weighting_details 'calc w=1/[\s^2^(Fo^2^)+(0.0896P)^2^+8.0030P] where P=(Fo^2^+2Fc^2^)/3'
_refine_ls_weighting_scheme calc
_refine_ls_wR_factor_gt 0.1889
_refine_ls_wR_factor_ref 0.2117
_reflns_number_gt 7129
_reflns_number_total 10898
_reflns_threshold_expression >2sigma(I)
_cod_data_source_file b716220k.txt
_cod_data_source_block 2
_cod_depositor_comments
;
The following automatic conversions were performed:
'_symmetry_cell_setting' value 'Monoclinic' changed to 'monoclinic'
according to '/home/saulius/struct/CIF-dictionaries/cif_core.dic'
dictionary named 'cif_core.dic' version 2.4.1 from 2010-06-29.

Automatic conversion script
Id: cif_fix_enum 1527 2010-12-29 10:47:43Z saulius 
;
_cod_original_sg_symbol_H-M P2(1)/n
_cod_database_code 7003448

loop_
_symmetry_equiv_pos_as_xyz
'x, y, z'
'-x+1/2, y+1/2, -z+1/2'
'-x, -y, -z'
'x-1/2, -y-1/2, z-1/2'

loop_
_atom_site_label
_atom_site_type_symbol
_atom_site_fract_x
_atom_site_fract_y
_atom_site_fract_z
_atom_site_U_iso_or_equiv
_atom_site_adp_type
_atom_site_occupancy
_atom_site_symmetry_multiplicity
_atom_site_calc_flag
_atom_site_refinement_flags
_atom_site_disorder_assembly
_atom_site_disorder_group
C1 C 1.05417(19) 0.8344(3) 0.37240(16) 0.0314(7) Uani 1 1 d . . .
C2 C 1.0984(2) 0.8461(3) 0.43605(19) 0.0384(8) Uani 1 1 d . . .
C3 C 1.0475(2) 0.8573(3) 0.48510(18) 0.0429(9) Uani 1 1 d . . .
C4 C 0.9677(2) 0.8617(3) 0.45841(19) 0.0411(9) Uani 1 1 d . . .
C5 C 0.9702(2) 0.8526(3) 0.39328(18) 0.0354(8) Uani 1 1 d . . .
C6 C 1.0827(2) 0.9019(3) 0.31749(19) 0.0417(9) Uani 1 1 d . . .
H6A H 1.0514 0.8903 0.2781 0.063 Uiso 1 1 calc R . .
H6B H 1.1377 0.8879 0.3084 0.063 Uiso 1 1 calc R . .
H6C H 1.0772 0.9707 0.3310 0.063 Uiso 1 1 calc R . .
C7 C 1.1861(2) 0.8498(4) 0.4397(2) 0.0520(11) Uani 1 1 d . . .
H7A H 1.2079 0.8390 0.3962 0.078 Uiso 1 1 calc R . .
H7B H 1.2050 0.7985 0.4694 0.078 Uiso 1 1 calc R . .
H7C H 1.2026 0.9143 0.4560 0.078 Uiso 1 1 calc R . .
C8 C 1.0644(3) 0.8667(4) 0.5570(2) 0.0606(12) Uani 1 1 d . . .
H8A H 1.0153 0.8741 0.5807 0.091 Uiso 1 1 calc R . .
H8B H 1.0973 0.9245 0.5646 0.091 Uiso 1 1 calc R . .
H8C H 1.0917 0.8077 0.5723 0.091 Uiso 1 1 calc R . .
C9 C 0.8962(3) 0.8760(4) 0.4991(2) 0.0575(12) Uani 1 1 d . . .
H9A H 0.9113 0.8803 0.5452 0.086 Uiso 1 1 calc R . .
H9B H 0.8608 0.8203 0.4928 0.086 Uiso 1 1 calc R . .
H9C H 0.8699 0.9368 0.4860 0.086 Uiso 1 1 calc R . .
C10 C 0.9035(2) 0.8621(3) 0.3466(2) 0.0466(10) Uani 1 1 d . . .
H10A H 0.9222 0.8520 0.3020 0.070 Uiso 1 1 calc R . .
H10B H 0.8806 0.9278 0.3503 0.070 Uiso 1 1 calc R . .
H10C H 0.8638 0.8126 0.3568 0.070 Uiso 1 1 calc R . .
C11 C 1.0065(2) 0.6347(3) 0.30546(19) 0.0383(8) Uani 1 1 d . . .
C12 C 1.0854(2) 0.6486(3) 0.28524(18) 0.0381(8) Uani 1 1 d . . .
C13 C 1.1346(2) 0.6336(3) 0.34051(18) 0.0358(8) Uani 1 1 d . . .
C14 C 1.0866(2) 0.6147(3) 0.39549(18) 0.0378(8) Uani 1 1 d . . .
C15 C 1.0071(2) 0.6151(3) 0.3737(2) 0.0401(9) Uani 1 1 d . . .
C16 C 0.9356(2) 0.6447(3) 0.2626(2) 0.0528(11) Uani 1 1 d . . .
H16A H 0.9519 0.6580 0.2176 0.079 Uiso 1 1 calc R . .
H16B H 0.9033 0.6990 0.2783 0.079 Uiso 1 1 calc R . .
H16C H 0.9055 0.5835 0.2638 0.079 Uiso 1 1 calc R . .
C17 C 1.1114(3) 0.6804(4) 0.21890(19) 0.0535(11) Uani 1 1 d . . .
H17A H 1.1686 0.6840 0.2181 0.080 Uiso 1 1 calc R . .
H17B H 1.0895 0.7452 0.2090 0.080 Uiso 1 1 calc R . .
H17C H 1.0934 0.6328 0.1863 0.080 Uiso 1 1 calc R . .
C18 C 1.2222(2) 0.6436(3) 0.3406(2) 0.0447(9) Uani 1 1 d . . .
H18A H 1.2402 0.6566 0.2962 0.067 Uiso 1 1 calc R . .
H18B H 1.2458 0.5826 0.3567 0.067 Uiso 1 1 calc R . .
H18C H 1.2375 0.6982 0.3692 0.067 Uiso 1 1 calc R . .
C19 C 1.1134(3) 0.6015(3) 0.4649(2) 0.0501(10) Uani 1 1 d . . .
H19A H 1.0681 0.5894 0.4928 0.075 Uiso 1 1 calc R . .
H19B H 1.1404 0.6611 0.4796 0.075 Uiso 1 1 calc R . .
H19C H 1.1491 0.5454 0.4676 0.075 Uiso 1 1 calc R . .
C20 C 0.9369(2) 0.6042(4) 0.4160(2) 0.0569(12) Uani 1 1 d . . .
H20A H 0.9535 0.5912 0.4610 0.085 Uiso 1 1 calc R . .
H20B H 0.9049 0.5494 0.4001 0.085 Uiso 1 1 calc R . .
H20C H 0.9062 0.6649 0.4146 0.085 Uiso 1 1 calc R . .
C21 C 1.0454(2) 0.6612(3) -0.12586(17) 0.0337(8) Uani 1 1 d . . .
C22 C 1.1164(2) 0.6147(3) -0.0933(2) 0.0406(9) Uani 1 1 d . . .
C23 C 1.1026(3) 0.6057(3) -0.0288(2) 0.0476(10) Uani 1 1 d . . .
C24 C 1.0219(3) 0.6342(3) -0.01477(19) 0.0442(9) Uani 1 1 d . . .
C25 C 0.9868(2) 0.6618(3) -0.07031(19) 0.0377(8) Uani 1 1 d . . .
C26 C 1.0173(3) 0.6105(3) -0.1877(2) 0.0502(10) Uani 1 1 d . . .
H26A H 0.9718 0.6454 -0.2052 0.075 Uiso 1 1 calc R . .
H26B H 1.0029 0.5425 -0.1777 0.075 Uiso 1 1 calc R . .
H26C H 1.0592 0.6109 -0.2201 0.075 Uiso 1 1 calc R . .
C27 C 1.1861(2) 0.5826(3) -0.1309(3) 0.0607(13) Uani 1 1 d . . .
H27A H 1.1788 0.5994 -0.1771 0.091 Uiso 1 1 calc R . .
H27B H 1.1926 0.5114 -0.1265 0.091 Uiso 1 1 calc R . .
H27C H 1.2326 0.6159 -0.1140 0.091 Uiso 1 1 calc R . .
C28 C 1.1582(3) 0.5692(5) 0.0232(3) 0.0818(18) Uani 1 1 d . . .
H28A H 1.1322 0.5707 0.0657 0.123 Uiso 1 1 calc R . .
H28B H 1.2044 0.6116 0.0246 0.123 Uiso 1 1 calc R . .
H28C H 1.1740 0.5018 0.0132 0.123 Uiso 1 1 calc R . .
C29 C 0.9875(4) 0.6311(4) 0.0520(2) 0.0728(16) Uani 1 1 d . . .
H29A H 1.0268 0.6078 0.0832 0.109 Uiso 1 1 calc R . .
H29B H 0.9426 0.5864 0.0521 0.109 Uiso 1 1 calc R . .
H29C H 0.9703 0.6972 0.0645 0.109 Uiso 1 1 calc R . .
C30 C 0.9027(2) 0.6893(3) -0.0802(3) 0.0577(12) Uani 1 1 d . . .
H30A H 0.8938 0.7065 -0.1261 0.087 Uiso 1 1 calc R . .
H30B H 0.8900 0.7458 -0.0526 0.087 Uiso 1 1 calc R . .
H30C H 0.8694 0.6336 -0.0684 0.087 Uiso 1 1 calc R . .
C31 C 1.1403(2) 0.8397(3) -0.17983(18) 0.0373(8) Uani 1 1 d . . .
C32 C 1.1460(2) 0.8486(3) -0.11100(18) 0.0348(8) Uani 1 1 d . . .
C33 C 1.0711(2) 0.8769(3) -0.08689(18) 0.0343(8) Uani 1 1 d . . .
C34 C 1.0199(2) 0.8881(3) -0.14144(19) 0.0368(8) Uani 1 1 d . . .
C35 C 1.0623(2) 0.8626(3) -0.19866(19) 0.0402(9) Uani 1 1 d . . .
C36 C 1.2028(3) 0.8071(4) -0.2256(2) 0.0547(11) Uani 1 1 d . . .
H36A H 1.1826 0.8080 -0.2704 0.082 Uiso 1 1 calc R . .
H36B H 1.2193 0.7403 -0.2143 0.082 Uiso 1 1 calc R . .
H36C H 1.2476 0.8517 -0.2221 0.082 Uiso 1 1 calc R . .
C37 C 1.2152(2) 0.8244(3) -0.0692(2) 0.0450(9) Uani 1 1 d . . .
H37A H 1.2028 0.8376 -0.0234 0.067 Uiso 1 1 calc R . .
H37B H 1.2596 0.8650 -0.0824 0.067 Uiso 1 1 calc R . .
H37C H 1.2284 0.7548 -0.0745 0.067 Uiso 1 1 calc R . .
C38 C 1.0502(2) 0.8825(3) -0.01551(18) 0.0417(9) Uani 1 1 d . . .
H38A H 1.0972 0.8720 0.0111 0.063 Uiso 1 1 calc R . .
H38B H 1.0115 0.8318 -0.0054 0.063 Uiso 1 1 calc R . .
H38C H 1.0284 0.9475 -0.0059 0.063 Uiso 1 1 calc R . .
C39 C 0.9352(2) 0.9176(3) -0.1405(2) 0.0537(11) Uani 1 1 d . . .
H39A H 0.9194 0.9315 -0.0956 0.081 Uiso 1 1 calc R . .
H39B H 0.9033 0.8639 -0.1581 0.081 Uiso 1 1 calc R . .
H39C H 0.9278 0.9765 -0.1673 0.081 Uiso 1 1 calc R . .
C40 C 1.0308(3) 0.8562(4) -0.2668(2) 0.0605(12) Uani 1 1 d . . .
H40A H 0.9757 0.8756 -0.2671 0.091 Uiso 1 1 calc R . .
H40B H 1.0356 0.7885 -0.2826 0.091 Uiso 1 1 calc R . .
H40C H 1.0605 0.9002 -0.2952 0.091 Uiso 1 1 calc R . .
B1 B 1.0594(2) 0.7217(3) 0.3534(2) 0.0319(8) Uani 1 1 d . . .
B2 B 1.0680(2) 0.7729(3) -0.13722(19) 0.0314(8) Uani 1 1 d . . .
Al1 Al 0.81620(7) 0.85430(9) 0.11879(5) 0.0407(3) Uani 1 1 d . . .
Al2 Al 0.67387(8) 1.17229(10) -0.16388(6) 0.0472(3) Uani 1 1 d . . .
Cl1 Cl 0.81477(6) 0.90846(8) 0.02152(5) 0.0464(3) Uani 1 1 d . . .
Cl2 Cl 0.78707(7) 0.70235(8) 0.11937(5) 0.0529(3) Uani 1 1 d . . .
Cl3 Cl 0.93269(8) 0.87324(9) 0.15608(7) 0.0702(4) Uani 1 1 d . . .
Cl4 Cl 0.73674(10) 0.93641(10) 0.17671(7) 0.0869(5) Uani 1 1 d . . .
Cl5 Cl 0.69193(7) 1.10309(11) -0.25585(5) 0.0626(3) Uani 1 1 d . . .
Cl6 Cl 0.76419(11) 1.12351(13) -0.10073(7) 0.0925(5) Uani 1 1 d . . .
Cl7 Cl 0.67761(7) 1.32788(9) -0.17518(7) 0.0659(4) Uani 1 1 d . . .
Cl8 Cl 0.56173(8) 1.13299(9) -0.12651(7) 0.0716(4) Uani 1 1 d . . .

loop_
_atom_site_aniso_label
_atom_site_aniso_U_11
_atom_site_aniso_U_22
_atom_site_aniso_U_33
_atom_site_aniso_U_23
_atom_site_aniso_U_13
_atom_site_aniso_U_12
C1 0.0293(17) 0.0316(18) 0.0334(17) -0.0001(14) -0.0006(14) -0.0019(14)
C2 0.0373(19) 0.036(2) 0.041(2) -0.0035(16) -0.0045(15) -0.0013(16)
C3 0.059(2) 0.036(2) 0.0334(19) -0.0024(16) -0.0020(17) -0.0007(18)
C4 0.046(2) 0.032(2) 0.045(2) -0.0020(16) 0.0106(17) -0.0020(17)
C5 0.0316(17) 0.0292(19) 0.045(2) -0.0049(16) -0.0007(15) 0.0000(15)
C6 0.042(2) 0.036(2) 0.047(2) 0.0037(17) 0.0027(17) -0.0009(17)
C7 0.039(2) 0.062(3) 0.055(3) -0.010(2) -0.0130(18) -0.002(2)
C8 0.084(3) 0.060(3) 0.038(2) -0.005(2) -0.005(2) -0.004(3)
C9 0.057(3) 0.058(3) 0.057(3) -0.003(2) 0.025(2) 0.002(2)
C10 0.0326(19) 0.046(2) 0.061(3) -0.008(2) -0.0034(17) 0.0064(17)
C11 0.0376(19) 0.0287(19) 0.048(2) -0.0028(16) -0.0084(16) 0.0014(15)
C12 0.0369(19) 0.039(2) 0.0384(19) -0.0051(16) -0.0032(15) 0.0079(16)
C13 0.0309(17) 0.0337(19) 0.043(2) 0.0002(16) 0.0002(15) 0.0070(15)
C14 0.0381(19) 0.034(2) 0.042(2) 0.0060(16) -0.0020(15) 0.0027(16)
C15 0.0367(19) 0.0307(19) 0.053(2) 0.0061(17) 0.0008(16) -0.0025(16)
C16 0.042(2) 0.049(3) 0.067(3) -0.015(2) -0.018(2) 0.0025(19)
C17 0.060(3) 0.066(3) 0.035(2) -0.005(2) 0.0002(18) 0.015(2)
C18 0.0301(18) 0.052(3) 0.052(2) -0.0015(19) 0.0006(16) 0.0059(17)
C19 0.053(2) 0.054(3) 0.043(2) 0.018(2) 0.0000(18) 0.004(2)
C20 0.043(2) 0.053(3) 0.075(3) 0.017(2) 0.012(2) -0.007(2)
C21 0.0325(17) 0.0314(19) 0.0373(18) -0.0048(15) -0.0009(14) -0.0004(15)
C22 0.0335(18) 0.0290(19) 0.059(2) 0.0034(17) -0.0034(17) -0.0015(15)
C23 0.054(2) 0.038(2) 0.050(2) 0.0090(18) -0.0153(19) -0.0117(19)
C24 0.059(2) 0.036(2) 0.038(2) -0.0027(17) 0.0026(18) -0.0128(19)
C25 0.0383(19) 0.0299(19) 0.045(2) -0.0049(16) 0.0083(16) -0.0051(15)
C26 0.067(3) 0.039(2) 0.045(2) -0.0115(18) -0.006(2) -0.005(2)
C27 0.041(2) 0.042(3) 0.099(4) 0.008(2) 0.011(2) 0.0099(19)
C28 0.082(4) 0.081(4) 0.082(4) 0.039(3) -0.038(3) -0.015(3)
C29 0.111(4) 0.063(3) 0.044(3) -0.003(2) 0.016(3) -0.031(3)
C30 0.035(2) 0.046(3) 0.093(4) 0.003(2) 0.012(2) 0.0008(19)
C31 0.0413(19) 0.0326(19) 0.0380(19) -0.0004(15) 0.0098(16) -0.0034(16)
C32 0.0325(18) 0.0299(19) 0.042(2) -0.0045(15) 0.0034(15) -0.0009(15)
C33 0.0341(18) 0.0276(18) 0.0411(19) -0.0053(15) 0.0061(15) -0.0008(15)
C34 0.0338(18) 0.0327(19) 0.044(2) 0.0047(16) 0.0010(15) 0.0028(15)
C35 0.048(2) 0.035(2) 0.038(2) 0.0061(16) -0.0008(16) 0.0015(17)
C36 0.060(3) 0.051(3) 0.053(2) -0.005(2) 0.027(2) -0.002(2)
C37 0.036(2) 0.044(2) 0.055(2) -0.0057(19) -0.0054(17) -0.0013(17)
C38 0.046(2) 0.040(2) 0.039(2) -0.0134(17) 0.0075(16) -0.0064(17)
C39 0.037(2) 0.045(3) 0.080(3) 0.012(2) 0.002(2) 0.0092(18)
C40 0.080(3) 0.063(3) 0.038(2) 0.014(2) -0.011(2) 0.001(3)
B1 0.0245(17) 0.035(2) 0.036(2) 0.0038(17) -0.0021(15) 0.0004(16)
B2 0.0300(19) 0.033(2) 0.0311(19) -0.0002(16) 0.0010(15) 0.0020(16)
Al1 0.0536(7) 0.0363(6) 0.0321(6) 0.0012(5) 0.0038(5) -0.0026(5)
Al2 0.0559(7) 0.0497(8) 0.0361(6) 0.0066(5) -0.0003(5) 0.0099(6)
Cl1 0.0477(5) 0.0568(6) 0.0346(5) 0.0068(4) -0.0025(4) -0.0098(5)
Cl2 0.0649(7) 0.0400(6) 0.0540(6) -0.0014(5) 0.0116(5) -0.0117(5)
Cl3 0.0857(9) 0.0525(7) 0.0720(8) 0.0140(6) -0.0405(7) -0.0177(6)
Cl4 0.1247(12) 0.0530(7) 0.0836(9) 0.0003(7) 0.0601(9) 0.0087(8)
Cl5 0.0574(6) 0.0907(9) 0.0397(5) -0.0075(6) -0.0045(5) 0.0136(6)
Cl6 0.1215(13) 0.0914(11) 0.0639(8) -0.0047(7) -0.0510(8) 0.0306(10)
Cl7 0.0641(7) 0.0515(7) 0.0823(8) 0.0164(6) 0.0239(6) 0.0086(6)
Cl8 0.0832(9) 0.0506(7) 0.0814(9) 0.0069(6) 0.0349(7) -0.0011(6)

loop_
_atom_type_symbol
_atom_type_description
_atom_type_scat_dispersion_real
_atom_type_scat_dispersion_imag
_atom_type_scat_source
C C 0.0033 0.0016 'International Tables Vol C Tables 4.2.6.8 and 6.1.1.4'
H H 0.0000 0.0000 'International Tables Vol C Tables 4.2.6.8 and 6.1.1.4'
B B 0.0013 0.0007 'International Tables Vol C Tables 4.2.6.8 and 6.1.1.4'
Al Al 0.0645 0.0514 'International Tables Vol C Tables 4.2.6.8 and 6.1.1.4'
Cl Cl 0.1484 0.1585 'International Tables Vol C Tables 4.2.6.8 and 6.1.1.4'

loop_
_geom_angle_atom_site_label_1
_geom_angle_atom_site_label_2
_geom_angle_atom_site_label_3
_geom_angle
_geom_angle_site_symmetry_1
_geom_angle_site_symmetry_3
_geom_angle_publ_flag
C2 C1 C5 102.2(3) . . ?
C2 C1 C6 114.2(3) . . ?
C5 C1 C6 114.4(3) . . ?
C2 C1 B1 106.5(3) . . ?
C5 C1 B1 106.3(3) . . ?
C6 C1 B1 112.4(3) . . ?
C3 C2 C7 127.7(4) . . ?
C3 C2 C1 109.4(3) . . ?
C7 C2 C1 122.9(3) . . ?
C2 C3 C4 109.4(3) . . ?
C2 C3 C8 128.3(4) . . ?
C4 C3 C8 122.3(4) . . ?
C5 C4 C3 109.4(3) . . ?
C5 C4 C9 126.6(4) . . ?
C3 C4 C9 124.0(4) . . ?
C4 C5 C10 127.0(4) . . ?
C4 C5 C1 109.2(3) . . ?
C10 C5 C1 123.7(3) . . ?
C1 C6 H6A 109.5 . . ?
C1 C6 H6B 109.5 . . ?
H6A C6 H6B 109.5 . . ?
C1 C6 H6C 109.5 . . ?
H6A C6 H6C 109.5 . . ?
H6B C6 H6C 109.5 . . ?
C2 C7 H7A 109.5 . . ?
C2 C7 H7B 109.5 . . ?
H7A C7 H7B 109.5 . . ?
C2 C7 H7C 109.5 . . ?
H7A C7 H7C 109.5 . . ?
H7B C7 H7C 109.5 . . ?
C3 C8 H8A 109.5 . . ?
C3 C8 H8B 109.5 . . ?
H8A C8 H8B 109.5 . . ?
C3 C8 H8C 109.5 . . ?
H8A C8 H8C 109.5 . . ?
H8B C8 H8C 109.5 . . ?
C4 C9 H9A 109.5 . . ?
C4 C9 H9B 109.5 . . ?
H9A C9 H9B 109.5 . . ?
C4 C9 H9C 109.5 . . ?
H9A C9 H9C 109.5 . . ?
H9B C9 H9C 109.5 . . ?
C5 C10 H10A 109.5 . . ?
C5 C10 H10B 109.5 . . ?
H10A C10 H10B 109.5 . . ?
C5 C10 H10C 109.5 . . ?
H10A C10 H10C 109.5 . . ?
H10B C10 H10C 109.5 . . ?
C15 C11 C12 108.0(3) . . ?
C15 C11 C16 126.4(4) . . ?
C12 C11 C16 125.6(4) . . ?
C15 C11 B1 65.3(2) . . ?
C12 C11 B1 66.0(2) . . ?
C16 C11 B1 132.1(3) . . ?
C13 C12 C11 107.9(3) . . ?
C13 C12 C17 125.8(3) . . ?
C11 C12 C17 126.1(3) . . ?
C13 C12 B1 66.6(2) . . ?
C11 C12 B1 66.7(2) . . ?
C17 C12 B1 129.0(3) . . ?
C14 C13 C12 108.2(3) . . ?
C14 C13 C18 126.5(3) . . ?
C12 C13 C18 125.1(3) . . ?
C14 C13 B1 65.3(2) . . ?
C12 C13 B1 66.2(2) . . ?
C18 C13 B1 131.3(3) . . ?
C13 C14 C15 107.8(3) . . ?
C13 C14 C19 126.6(3) . . ?
C15 C14 C19 125.5(4) . . ?
C13 C14 B1 67.3(2) . . ?
C15 C14 B1 66.1(2) . . ?
C19 C14 B1 130.0(3) . . ?
C11 C15 C14 107.9(3) . . ?
C11 C15 C20 126.0(4) . . ?
C14 C15 C20 126.0(4) . . ?
C11 C15 B1 67.2(3) . . ?
C14 C15 B1 65.9(2) . . ?
C20 C15 B1 129.3(3) . . ?
C11 C16 H16A 109.5 . . ?
C11 C16 H16B 109.5 . . ?
H16A C16 H16B 109.5 . . ?
C11 C16 H16C 109.5 . . ?
H16A C16 H16C 109.5 . . ?
H16B C16 H16C 109.5 . . ?
C12 C17 H17A 109.5 . . ?
C12 C17 H17B 109.5 . . ?
H17A C17 H17B 109.5 . . ?
C12 C17 H17C 109.5 . . ?
H17A C17 H17C 109.5 . . ?
H17B C17 H17C 109.5 . . ?
C13 C18 H18A 109.5 . . ?
C13 C18 H18B 109.5 . . ?
H18A C18 H18B 109.5 . . ?
C13 C18 H18C 109.5 . . ?
H18A C18 H18C 109.5 . . ?
H18B C18 H18C 109.5 . . ?
C14 C19 H19A 109.5 . . ?
C14 C19 H19B 109.5 . . ?
H19A C19 H19B 109.5 . . ?
C14 C19 H19C 109.5 . . ?
H19A C19 H19C 109.5 . . ?
H19B C19 H19C 109.5 . . ?
C15 C20 H20A 109.5 . . ?
C15 C20 H20B 109.5 . . ?
H20A C20 H20B 109.5 . . ?
C15 C20 H20C 109.5 . . ?
H20A C20 H20C 109.5 . . ?
H20B C20 H20C 109.5 . . ?
C26 C21 C22 115.2(3) . . ?
C26 C21 C25 114.8(3) . . ?
C22 C21 C25 101.7(3) . . ?
C26 C21 B2 112.9(3) . . ?
C22 C21 B2 105.6(3) . . ?
C25 C21 B2 105.5(3) . . ?
C23 C22 C27 128.6(4) . . ?
C23 C22 C21 108.9(3) . . ?
C27 C22 C21 122.4(4) . . ?
C22 C23 C24 109.8(3) . . ?
C22 C23 C28 127.5(5) . . ?
C24 C23 C28 122.7(4) . . ?
C25 C24 C23 109.1(3) . . ?
C25 C24 C29 127.6(4) . . ?
C23 C24 C29 123.4(4) . . ?
C24 C25 C30 127.7(4) . . ?
C24 C25 C21 109.9(3) . . ?
C30 C25 C21 122.5(4) . . ?
C21 C26 H26A 109.5 . . ?
C21 C26 H26B 109.5 . . ?
H26A C26 H26B 109.5 . . ?
C21 C26 H26C 109.5 . . ?
H26A C26 H26C 109.5 . . ?
H26B C26 H26C 109.5 . . ?
C22 C27 H27A 109.5 . . ?
C22 C27 H27B 109.5 . . ?
H27A C27 H27B 109.5 . . ?
C22 C27 H27C 109.5 . . ?
H27A C27 H27C 109.5 . . ?
H27B C27 H27C 109.5 . . ?
C23 C28 H28A 109.5 . . ?
C23 C28 H28B 109.5 . . ?
H28A C28 H28B 109.5 . . ?
C23 C28 H28C 109.5 . . ?
H28A C28 H28C 109.5 . . ?
H28B C28 H28C 109.5 . . ?
C24 C29 H29A 109.5 . . ?
C24 C29 H29B 109.5 . . ?
H29A C29 H29B 109.5 . . ?
C24 C29 H29C 109.5 . . ?
H29A C29 H29C 109.5 . . ?
H29B C29 H29C 109.5 . . ?
C25 C30 H30A 109.5 . . ?
C25 C30 H30B 109.5 . . ?
H30A C30 H30B 109.5 . . ?
C25 C30 H30C 109.5 . . ?
H30A C30 H30C 109.5 . . ?
H30B C30 H30C 109.5 . . ?
C32 C31 C35 108.1(3) . . ?
C32 C31 C36 127.1(4) . . ?
C35 C31 C36 124.7(4) . . ?
C32 C31 B2 66.3(2) . . ?
C35 C31 B2 65.7(2) . . ?
C36 C31 B2 131.5(3) . . ?
C31 C32 C33 108.0(3) . . ?
C31 C32 C37 126.9(3) . . ?
C33 C32 C37 124.9(3) . . ?
C31 C32 B2 66.4(2) . . ?
C33 C32 B2 65.4(2) . . ?
C37 C32 B2 129.9(3) . . ?
C34 C33 C32 107.9(3) . . ?
C34 C33 C38 127.3(3) . . ?
C32 C33 C38 124.5(3) . . ?
C34 C33 B2 66.9(2) . . ?
C32 C33 B2 66.6(2) . . ?
C38 C33 B2 127.2(3) . . ?
C35 C34 C33 107.7(3) . . ?
C35 C34 C39 124.8(4) . . ?
C33 C34 C39 127.4(4) . . ?
C35 C34 B2 65.5(2) . . ?
C33 C34 B2 65.4(2) . . ?
C39 C34 B2 133.0(3) . . ?
C31 C35 C34 108.2(3) . . ?
C31 C35 C40 125.0(4) . . ?
C34 C35 C40 126.7(4) . . ?
C31 C35 B2 66.7(2) . . ?
C34 C35 B2 66.8(2) . . ?
C40 C35 B2 130.2(4) . . ?
C31 C36 H36A 109.5 . . ?
C31 C36 H36B 109.5 . . ?
H36A C36 H36B 109.5 . . ?
C31 C36 H36C 109.5 . . ?
H36A C36 H36C 109.5 . . ?
H36B C36 H36C 109.5 . . ?
C32 C37 H37A 109.5 . . ?
C32 C37 H37B 109.5 . . ?
H37A C37 H37B 109.5 . . ?
C32 C37 H37C 109.5 . . ?
H37A C37 H37C 109.5 . . ?
H37B C37 H37C 109.5 . . ?
C33 C38 H38A 109.5 . . ?
C33 C38 H38B 109.5 . . ?
H38A C38 H38B 109.5 . . ?
C33 C38 H38C 109.5 . . ?
H38A C38 H38C 109.5 . . ?
H38B C38 H38C 109.5 . . ?
C34 C39 H39A 109.5 . . ?
C34 C39 H39B 109.5 . . ?
H39A C39 H39B 109.5 . . ?
C34 C39 H39C 109.5 . . ?
H39A C39 H39C 109.5 . . ?
H39B C39 H39C 109.5 . . ?
C35 C40 H40A 109.5 . . ?
C35 C40 H40B 109.5 . . ?
H40A C40 H40B 109.5 . . ?
C35 C40 H40C 109.5 . . ?
H40A C40 H40C 109.5 . . ?
H40B C40 H40C 109.5 . . ?
C1 B1 C14 134.3(3) . . ?
C1 B1 C15 135.4(3) . . ?
C14 B1 C15 48.1(2) . . ?
C1 B1 C12 138.7(3) . . ?
C14 B1 C12 81.6(3) . . ?
C15 B1 C12 81.6(3) . . ?
C1 B1 C13 136.9(3) . . ?
C14 B1 C13 47.4(2) . . ?
C15 B1 C13 81.3(2) . . ?
C12 B1 C13 47.2(2) . . ?
C1 B1 C11 138.4(3) . . ?
C14 B1 C11 81.5(3) . . ?
C15 B1 C11 47.4(2) . . ?
C12 B1 C11 47.3(2) . . ?
C13 B1 C11 80.6(2) . . ?
C21 B2 C33 134.0(3) . . ?
C21 B2 C35 139.4(3) . . ?
C33 B2 C35 82.0(3) . . ?
C21 B2 C32 134.3(3) . . ?
C33 B2 C32 47.93(19) . . ?
C35 B2 C32 81.5(3) . . ?
C21 B2 C31 137.4(3) . . ?
C33 B2 C31 81.7(2) . . ?
C35 B2 C31 47.6(2) . . ?
C32 B2 C31 47.3(2) . . ?
C21 B2 C34 137.8(3) . . ?
C33 B2 C34 47.7(2) . . ?
C35 B2 C34 47.6(2) . . ?
C32 B2 C34 81.4(2) . . ?
C31 B2 C34 81.3(2) . . ?
Cl1 Al1 Cl2 109.93(7) . . ?
Cl1 Al1 Cl4 109.68(8) . . ?
Cl2 Al1 Cl4 110.90(7) . . ?
Cl1 Al1 Cl3 107.34(7) . . ?
Cl2 Al1 Cl3 109.40(7) . . ?
Cl4 Al1 Cl3 109.53(9) . . ?
Cl6 Al2 Cl5 107.02(8) . . ?
Cl6 Al2 Cl7 110.82(9) . . ?
Cl5 Al2 Cl7 109.79(8) . . ?
Cl6 Al2 Cl8 110.93(9) . . ?
Cl5 Al2 Cl8 109.93(8) . . ?
Cl7 Al2 Cl8 108.35(7) . . ?

loop_
_geom_bond_atom_site_label_1
_geom_bond_atom_site_label_2
_geom_bond_distance
_geom_bond_site_symmetry_2
_geom_bond_publ_flag
C1 C2 1.514(5) . ?
C1 C5 1.524(5) . ?
C1 C6 1.534(5) . ?
C1 B1 1.585(5) . ?
C2 C3 1.344(5) . ?
C2 C7 1.504(5) . ?
C3 C4 1.471(6) . ?
C3 C8 1.505(6) . ?
C4 C5 1.341(5) . ?
C4 C9 1.498(5) . ?
C5 C10 1.492(5) . ?
C6 H6A 0.9800 . ?
C6 H6B 0.9800 . ?
C6 H6C 0.9800 . ?
C7 H7A 0.9800 . ?
C7 H7B 0.9800 . ?
C7 H7C 0.9800 . ?
C8 H8A 0.9800 . ?
C8 H8B 0.9800 . ?
C8 H8C 0.9800 . ?
C9 H9A 0.9800 . ?
C9 H9B 0.9800 . ?
C9 H9C 0.9800 . ?
C10 H10A 0.9800 . ?
C10 H10B 0.9800 . ?
C10 H10C 0.9800 . ?
C11 C15 1.425(6) . ?
C11 C12 1.427(5) . ?
C11 C16 1.502(5) . ?
C11 B1 1.783(5) . ?
C12 C13 1.424(5) . ?
C12 C17 1.497(5) . ?
C12 B1 1.775(5) . ?
C13 C14 1.423(5) . ?
C13 C18 1.506(5) . ?
C13 B1 1.781(5) . ?
C14 C15 1.431(5) . ?
C14 C19 1.504(5) . ?
C14 B1 1.755(5) . ?
C15 C20 1.493(6) . ?
C15 B1 1.757(5) . ?
C16 H16A 0.9800 . ?
C16 H16B 0.9800 . ?
C16 H16C 0.9800 . ?
C17 H17A 0.9800 . ?
C17 H17B 0.9800 . ?
C17 H17C 0.9800 . ?
C18 H18A 0.9800 . ?
C18 H18B 0.9800 . ?
C18 H18C 0.9800 . ?
C19 H19A 0.9800 . ?
C19 H19B 0.9800 . ?
C19 H19C 0.9800 . ?
C20 H20A 0.9800 . ?
C20 H20B 0.9800 . ?
C20 H20C 0.9800 . ?
C21 C26 1.520(5) . ?
C21 C22 1.521(5) . ?
C21 C25 1.521(5) . ?
C21 B2 1.587(5) . ?
C22 C23 1.349(6) . ?
C22 C27 1.490(6) . ?
C23 C24 1.467(6) . ?
C23 C28 1.510(6) . ?
C24 C25 1.338(6) . ?
C24 C29 1.493(6) . ?
C25 C30 1.502(5) . ?
C26 H26A 0.9800 . ?
C26 H26B 0.9800 . ?
C26 H26C 0.9800 . ?
C27 H27A 0.9800 . ?
C27 H27B 0.9800 . ?
C27 H27C 0.9800 . ?
C28 H28A 0.9800 . ?
C28 H28B 0.9800 . ?
C28 H28C 0.9800 . ?
C29 H29A 0.9800 . ?
C29 H29B 0.9800 . ?
C29 H29C 0.9800 . ?
C30 H30A 0.9800 . ?
C30 H30B 0.9800 . ?
C30 H30C 0.9800 . ?
C31 C32 1.419(5) . ?
C31 C35 1.422(5) . ?
C31 C36 1.495(5) . ?
C31 B2 1.770(5) . ?
C32 C33 1.430(5) . ?
C32 C37 1.495(5) . ?
C32 B2 1.769(5) . ?
C33 C34 1.426(5) . ?
C33 C38 1.510(5) . ?
C33 B2 1.752(5) . ?
C34 C35 1.426(5) . ?
C34 C39 1.506(5) . ?
C34 B2 1.774(5) . ?
C35 C40 1.497(6) . ?
C35 B2 1.756(5) . ?
C36 H36A 0.9800 . ?
C36 H36B 0.9800 . ?
C36 H36C 0.9800 . ?
C37 H37A 0.9800 . ?
C37 H37B 0.9800 . ?
C37 H37C 0.9800 . ?
C38 H38A 0.9800 . ?
C38 H38B 0.9800 . ?
C38 H38C 0.9800 . ?
C39 H39A 0.9800 . ?
C39 H39B 0.9800 . ?
C39 H39C 0.9800 . ?
C40 H40A 0.9800 . ?
C40 H40B 0.9800 . ?
C40 H40C 0.9800 . ?
Al1 Cl1 2.1254(15) . ?
Al1 Cl2 2.1275(16) . ?
Al1 Cl4 2.1279(18) . ?
Al1 Cl3 2.1489(18) . ?
Al2 Cl6 2.1187(19) . ?
Al2 Cl5 2.1311(17) . ?
Al2 Cl7 2.1312(19) . ?
Al2 Cl8 2.1400(19) . ?

loop_
_geom_torsion_atom_site_label_1
_geom_torsion_atom_site_label_2
_geom_torsion_atom_site_label_3
_geom_torsion_atom_site_label_4
_geom_torsion
_geom_torsion_site_symmetry_1
_geom_torsion_site_symmetry_2
_geom_torsion_site_symmetry_3
_geom_torsion_site_symmetry_4
_geom_torsion_publ_flag
C5 C1 C2 C3 6.1(4) . . . . ?
C6 C1 C2 C3 130.2(4) . . . . ?
B1 C1 C2 C3 -105.2(4) . . . . ?
C5 C1 C2 C7 -170.6(4) . . . . ?
C6 C1 C2 C7 -46.6(5) . . . . ?
B1 C1 C2 C7 78.0(4) . . . . ?
C7 C2 C3 C4 172.3(4) . . . . ?
C1 C2 C3 C4 -4.3(5) . . . . ?
C7 C2 C3 C8 -6.4(7) . . . . ?
C1 C2 C3 C8 177.0(4) . . . . ?
C2 C3 C4 C5 0.3(5) . . . . ?
C8 C3 C4 C5 179.1(4) . . . . ?
C2 C3 C4 C9 -178.6(4) . . . . ?
C8 C3 C4 C9 0.2(6) . . . . ?
C3 C4 C5 C10 -174.1(4) . . . . ?
C9 C4 C5 C10 4.8(7) . . . . ?
C3 C4 C5 C1 3.8(4) . . . . ?
C9 C4 C5 C1 -177.3(4) . . . . ?
C2 C1 C5 C4 -5.9(4) . . . . ?
C6 C1 C5 C4 -129.8(4) . . . . ?
B1 C1 C5 C4 105.5(3) . . . . ?
C2 C1 C5 C10 172.0(3) . . . . ?
C6 C1 C5 C10 48.1(5) . . . . ?
B1 C1 C5 C10 -76.6(4) . . . . ?
C15 C11 C12 C13 2.3(4) . . . . ?
C16 C11 C12 C13 179.3(4) . . . . ?
B1 C11 C12 C13 53.6(3) . . . . ?
C15 C11 C12 C17 -173.6(4) . . . . ?
C16 C11 C12 C17 3.4(6) . . . . ?
B1 C11 C12 C17 -122.3(4) . . . . ?
C15 C11 C12 B1 -51.3(3) . . . . ?
C16 C11 C12 B1 125.7(4) . . . . ?
C11 C12 C13 C14 -2.4(4) . . . . ?
C17 C12 C13 C14 173.5(4) . . . . ?
B1 C12 C13 C14 51.2(3) . . . . ?
C11 C12 C13 C18 -178.4(4) . . . . ?
C17 C12 C13 C18 -2.5(6) . . . . ?
B1 C12 C13 C18 -124.8(4) . . . . ?
C11 C12 C13 B1 -53.6(3) . . . . ?
C17 C12 C13 B1 122.3(4) . . . . ?
C12 C13 C14 C15 1.6(4) . . . . ?
C18 C13 C14 C15 177.6(4) . . . . ?
B1 C13 C14 C15 53.3(3) . . . . ?
C12 C13 C14 C19 -175.5(4) . . . . ?
C18 C13 C14 C19 0.4(7) . . . . ?
B1 C13 C14 C19 -123.8(4) . . . . ?
C12 C13 C14 B1 -51.7(3) . . . . ?
C18 C13 C14 B1 124.3(4) . . . . ?
C12 C11 C15 C14 -1.2(4) . . . . ?
C16 C11 C15 C14 -178.2(4) . . . . ?
B1 C11 C15 C14 -53.0(3) . . . . ?
C12 C11 C15 C20 174.7(4) . . . . ?
C16 C11 C15 C20 -2.3(7) . . . . ?
B1 C11 C15 C20 122.9(4) . . . . ?
C12 C11 C15 B1 51.7(3) . . . . ?
C16 C11 C15 B1 -125.3(4) . . . . ?
C13 C14 C15 C11 -0.2(4) . . . . ?
C19 C14 C15 C11 177.0(4) . . . . ?
B1 C14 C15 C11 53.8(3) . . . . ?
C13 C14 C15 C20 -176.2(4) . . . . ?
C19 C14 C15 C20 1.0(7) . . . . ?
B1 C14 C15 C20 -122.1(4) . . . . ?
C13 C14 C15 B1 -54.0(3) . . . . ?
C19 C14 C15 B1 123.2(4) . . . . ?
C26 C21 C22 C23 -132.8(4) . . . . ?
C25 C21 C22 C23 -8.0(4) . . . . ?
B2 C21 C22 C23 101.9(4) . . . . ?
C26 C21 C22 C27 44.9(5) . . . . ?
C25 C21 C22 C27 169.7(4) . . . . ?
B2 C21 C22 C27 -80.4(4) . . . . ?
C27 C22 C23 C24 -171.7(4) . . . . ?
C21 C22 C23 C24 5.8(4) . . . . ?
C27 C22 C23 C28 6.5(7) . . . . ?
C21 C22 C23 C28 -176.0(4) . . . . ?
C22 C23 C24 C25 -0.8(5) . . . . ?
C28 C23 C24 C25 -179.1(4) . . . . ?
C22 C23 C24 C29 179.0(4) . . . . ?
C28 C23 C24 C29 0.7(7) . . . . ?
C23 C24 C25 C30 174.8(4) . . . . ?
C29 C24 C25 C30 -5.0(7) . . . . ?
C23 C24 C25 C21 -4.6(4) . . . . ?
C29 C24 C25 C21 175.6(4) . . . . ?
C26 C21 C25 C24 132.6(4) . . . . ?
C22 C21 C25 C24 7.6(4) . . . . ?
B2 C21 C25 C24 -102.4(4) . . . . ?
C26 C21 C25 C30 -46.8(5) . . . . ?
C22 C21 C25 C30 -171.9(4) . . . . ?
B2 C21 C25 C30 78.2(4) . . . . ?
C35 C31 C32 C33 0.2(4) . . . . ?
C36 C31 C32 C33 -176.9(4) . . . . ?
B2 C31 C32 C33 -51.8(3) . . . . ?
C35 C31 C32 C37 175.1(4) . . . . ?
C36 C31 C32 C37 -2.0(6) . . . . ?
B2 C31 C32 C37 123.1(4) . . . . ?
C35 C31 C32 B2 52.0(3) . . . . ?
C36 C31 C32 B2 -125.1(4) . . . . ?
C31 C32 C33 C34 -1.6(4) . . . . ?
C37 C32 C33 C34 -176.7(4) . . . . ?
B2 C32 C33 C34 -54.0(3) . . . . ?
C31 C32 C33 C38 172.5(3) . . . . ?
C37 C32 C33 C38 -2.6(6) . . . . ?
B2 C32 C33 C38 120.1(4) . . . . ?
C31 C32 C33 B2 52.3(3) . . . . ?
C37 C32 C33 B2 -122.7(4) . . . . ?
C32 C33 C34 C35 2.4(4) . . . . ?
C38 C33 C34 C35 -171.5(4) . . . . ?
B2 C33 C34 C35 -51.4(3) . . . . ?
C32 C33 C34 C39 -179.7(4) . . . . ?
C38 C33 C34 C39 6.4(6) . . . . ?
B2 C33 C34 C39 126.5(4) . . . . ?
C32 C33 C34 B2 53.8(3) . . . . ?
C38 C33 C34 B2 -120.1(4) . . . . ?
C32 C31 C35 C34 1.3(4) . . . . ?
C36 C31 C35 C34 178.5(4) . . . . ?
B2 C31 C35 C34 53.6(3) . . . . ?
C32 C31 C35 C40 -176.2(4) . . . . ?
C36 C31 C35 C40 1.0(6) . . . . ?
B2 C31 C35 C40 -123.9(4) . . . . ?
C32 C31 C35 B2 -52.3(3) . . . . ?
C36 C31 C35 B2 124.8(4) . . . . ?
C33 C34 C35 C31 -2.3(4) . . . . ?
C39 C34 C35 C31 179.8(4) . . . . ?
B2 C34 C35 C31 -53.6(3) . . . . ?
C33 C34 C35 C40 175.1(4) . . . . ?
C39 C34 C35 C40 -2.8(7) . . . . ?
B2 C34 C35 C40 123.9(5) . . . . ?
C33 C34 C35 B2 51.3(3) . . . . ?
C39 C34 C35 B2 -126.7(4) . . . . ?
C2 C1 B1 C14 14.3(5) . . . . ?
C5 C1 B1 C14 -94.1(4) . . . . ?
C6 C1 B1 C14 140.0(4) . . . . ?
C2 C1 B1 C15 84.4(5) . . . . ?
C5 C1 B1 C15 -24.0(5) . . . . ?
C6 C1 B1 C15 -149.9(4) . . . . ?
C2 C1 B1 C12 -128.9(4) . . . . ?
C5 C1 B1 C12 122.7(4) . . . . ?
C6 C1 B1 C12 -3.2(6) . . . . ?
C2 C1 B1 C13 -55.8(5) . . . . ?
C5 C1 B1 C13 -164.2(4) . . . . ?
C6 C1 B1 C13 69.9(5) . . . . ?
C2 C1 B1 C11 156.5(4) . . . . ?
C5 C1 B1 C11 48.0(5) . . . . ?
C6 C1 B1 C11 -77.9(5) . . . . ?
C13 C14 B1 C1 -119.3(4) . . . . ?
C15 C14 B1 C1 117.4(4) . . . . ?
C19 C14 B1 C1 0.2(6) . . . . ?
C13 C14 B1 C15 123.3(3) . . . . ?
C19 C14 B1 C15 -117.2(5) . . . . ?
C13 C14 B1 C12 37.2(2) . . . . ?
C15 C14 B1 C12 -86.2(3) . . . . ?
C19 C14 B1 C12 156.6(4) . . . . ?
C15 C14 B1 C13 -123.3(3) . . . . ?
C19 C14 B1 C13 119.5(5) . . . . ?
C13 C14 B1 C11 85.0(3) . . . . ?
C15 C14 B1 C11 -38.3(3) . . . . ?
C19 C14 B1 C11 -155.5(4) . . . . ?
C11 C15 B1 C1 121.1(4) . . . . ?
C14 C15 B1 C1 -115.3(5) . . . . ?
C20 C15 B1 C1 2.4(7) . . . . ?
C11 C15 B1 C14 -123.6(3) . . . . ?
C20 C15 B1 C14 117.7(5) . . . . ?
C11 C15 B1 C12 -37.4(2) . . . . ?
C14 C15 B1 C12 86.2(3) . . . . ?
C20 C15 B1 C12 -156.0(4) . . . . ?
C11 C15 B1 C13 -85.2(3) . . . . ?
C14 C15 B1 C13 38.5(2) . . . . ?
C20 C15 B1 C13 156.2(4) . . . . ?
C14 C15 B1 C11 123.6(3) . . . . ?
C20 C15 B1 C11 -118.7(5) . . . . ?
C13 C12 B1 C1 117.0(5) . . . . ?
C11 C12 B1 C1 -119.5(5) . . . . ?
C17 C12 B1 C1 -1.1(7) . . . . ?
C13 C12 B1 C14 -37.3(2) . . . . ?
C11 C12 B1 C14 86.1(3) . . . . ?
C17 C12 B1 C14 -155.4(4) . . . . ?
C13 C12 B1 C15 -86.0(3) . . . . ?
C11 C12 B1 C15 37.5(2) . . . . ?
C17 C12 B1 C15 155.9(4) . . . . ?
C11 C12 B1 C13 123.5(3) . . . . ?
C17 C12 B1 C13 -118.1(5) . . . . ?
C13 C12 B1 C11 -123.5(3) . . . . ?
C17 C12 B1 C11 118.4(4) . . . . ?
C14 C13 B1 C1 114.0(5) . . . . ?
C12 C13 B1 C1 -120.6(5) . . . . ?
C18 C13 B1 C1 -3.9(7) . . . . ?
C12 C13 B1 C14 125.4(3) . . . . ?
C18 C13 B1 C14 -117.9(5) . . . . ?
C14 C13 B1 C15 -39.0(3) . . . . ?
C12 C13 B1 C15 86.5(3) . . . . ?
C18 C13 B1 C15 -156.9(4) . . . . ?
C14 C13 B1 C12 -125.4(3) . . . . ?
C18 C13 B1 C12 116.6(5) . . . . ?
C14 C13 B1 C11 -87.0(3) . . . . ?
C12 C13 B1 C11 38.4(2) . . . . ?
C18 C13 B1 C11 155.0(4) . . . . ?
C15 C11 B1 C1 -114.9(5) . . . . ?
C12 C11 B1 C1 120.0(5) . . . . ?
C16 C11 B1 C1 2.8(7) . . . . ?
C15 C11 B1 C14 38.8(2) . . . . ?
C12 C11 B1 C14 -86.4(3) . . . . ?
C16 C11 B1 C14 156.5(4) . . . . ?
C12 C11 B1 C15 -125.2(3) . . . . ?
C16 C11 B1 C15 117.7(5) . . . . ?
C15 C11 B1 C12 125.2(3) . . . . ?
C16 C11 B1 C12 -117.1(5) . . . . ?
C15 C11 B1 C13 86.8(3) . . . . ?
C12 C11 B1 C13 -38.3(2) . . . . ?
C16 C11 B1 C13 -155.5(4) . . . . ?
C26 C21 B2 C33 154.1(4) . . . . ?
C22 C21 B2 C33 -79.2(5) . . . . ?
C25 C21 B2 C33 28.0(5) . . . . ?
C26 C21 B2 C35 8.1(6) . . . . ?
C22 C21 B2 C35 134.7(4) . . . . ?
C25 C21 B2 C35 -118.1(4) . . . . ?
C26 C21 B2 C32 -136.9(4) . . . . ?
C22 C21 B2 C32 -10.3(5) . . . . ?
C25 C21 B2 C32 96.9(4) . . . . ?
C26 C21 B2 C31 -66.7(5) . . . . ?
C22 C21 B2 C31 59.9(5) . . . . ?
C25 C21 B2 C31 167.1(4) . . . . ?
C26 C21 B2 C34 83.3(5) . . . . ?
C22 C21 B2 C34 -150.1(4) . . . . ?
C25 C21 B2 C34 -42.9(5) . . . . ?
C34 C33 B2 C21 -120.9(4) . . . . ?
C32 C33 B2 C21 115.9(4) . . . . ?
C38 C33 B2 C21 -0.6(6) . . . . ?
C34 C33 B2 C35 37.6(2) . . . . ?
C32 C33 B2 C35 -85.7(3) . . . . ?
C38 C33 B2 C35 157.8(4) . . . . ?
C34 C33 B2 C32 123.2(3) . . . . ?
C38 C33 B2 C32 -116.5(4) . . . . ?
C34 C33 B2 C31 85.7(3) . . . . ?
C32 C33 B2 C31 -37.6(2) . . . . ?
C38 C33 B2 C31 -154.1(4) . . . . ?
C32 C33 B2 C34 -123.2(3) . . . . ?
C38 C33 B2 C34 120.2(4) . . . . ?
C31 C35 B2 C21 -117.9(5) . . . . ?
C34 C35 B2 C21 118.5(5) . . . . ?
C40 C35 B2 C21 -0.9(7) . . . . ?
C31 C35 B2 C33 86.1(3) . . . . ?
C34 C35 B2 C33 -37.6(2) . . . . ?
C40 C35 B2 C33 -157.0(4) . . . . ?
C31 C35 B2 C32 37.6(2) . . . . ?
C34 C35 B2 C32 -86.1(3) . . . . ?
C40 C35 B2 C32 154.6(4) . . . . ?
C34 C35 B2 C31 -123.7(3) . . . . ?
C40 C35 B2 C31 117.0(5) . . . . ?
C31 C35 B2 C34 123.7(3) . . . . ?
C40 C35 B2 C34 -119.3(5) . . . . ?
C31 C32 B2 C21 120.0(4) . . . . ?
C33 C32 B2 C21 -115.3(4) . . . . ?
C37 C32 B2 C21 0.7(6) . . . . ?
C31 C32 B2 C33 -124.8(3) . . . . ?
C37 C32 B2 C33 115.9(4) . . . . ?
C31 C32 B2 C35 -37.8(2) . . . . ?
C33 C32 B2 C35 86.9(3) . . . . ?
C37 C32 B2 C35 -157.1(4) . . . . ?
C33 C32 B2 C31 124.8(3) . . . . ?
C37 C32 B2 C31 -119.3(4) . . . . ?
C31 C32 B2 C34 -86.0(3) . . . . ?
C33 C32 B2 C34 38.7(2) . . . . ?
C37 C32 B2 C34 154.7(4) . . . . ?
C32 C31 B2 C21 -113.6(5) . . . . ?
C35 C31 B2 C21 121.7(5) . . . . ?
C36 C31 B2 C21 5.9(7) . . . . ?
C32 C31 B2 C33 38.0(2) . . . . ?
C35 C31 B2 C33 -86.7(3) . . . . ?
C36 C31 B2 C33 157.5(4) . . . . ?
C32 C31 B2 C35 124.8(3) . . . . ?
C36 C31 B2 C35 -115.8(5) . . . . ?
C35 C31 B2 C32 -124.8(3) . . . . ?
C36 C31 B2 C32 119.4(5) . . . . ?
C32 C31 B2 C34 86.3(3) . . . . ?
C35 C31 B2 C34 -38.5(2) . . . . ?
C36 C31 B2 C34 -154.3(4) . . . . ?
C35 C34 B2 C21 -121.6(5) . . . . ?
C33 C34 B2 C21 113.3(5) . . . . ?
C39 C34 B2 C21 -5.9(7) . . . . ?
C35 C34 B2 C33 125.2(3) . . . . ?
C39 C34 B2 C33 -119.1(5) . . . . ?
C33 C34 B2 C35 -125.2(3) . . . . ?
C39 C34 B2 C35 115.7(5) . . . . ?
C35 C34 B2 C32 86.3(3) . . . . ?
C33 C34 B2 C32 -38.9(2) . . . . ?
C39 C34 B2 C32 -158.0(4) . . . . ?
C35 C34 B2 C31 38.4(2) . . . . ?
C33 C34 B2 C31 -86.7(3) . . . . ?
C39 C34 B2 C31 154.1(4) . . . . ?
